data_7004031
loop_
_publ_author_name
'Mart\'inez-Lillo, Jos\'e'
'Armentano, Donatella'
'Marino, Nadia'
'Arizaga, Livia'
'Chiozzone, Ra\'ul'
'Gonz\'alez, Ricardo'
'Kremer, Carlos'
'Cano, Joan'
'Faus, Juan'

_publ_section_title
;
 Pentachloro(pyrazine)rhenate(iv) complex as precursor of
 heterobimetallic pyrazine-containing ReIV2MII (M = Ni, Cu) species:
 synthesis, crystal structures and magnetic properties
;
_journal_issue 34
_journal_name_full 'Dalton Transactions'
_journal_page_first 4585
_journal_paper_doi 10.1039/b802112k
_journal_year 2008
_chemical_formula_sum 'C4 H7.5 Cl5 N3 O0.75 Re'
_chemical_formula_weight 473.08
_chemical_name_systematic
;
?
;
_space_group_IT_number 12
_symmetry_cell_setting monoclinic
_symmetry_space_group_name_Hall '-C 2y'
_symmetry_space_group_name_H-M 'C 1 2/m 1'
_atom_sites_solution_hydrogens geom
_atom_sites_solution_primary direct
_atom_sites_solution_secondary difmap
_audit_creation_method SHELXL-97
_cell_angle_alpha 90.00
_cell_angle_beta 126.475(6)
_cell_angle_gamma 90.00
_cell_formula_units_Z 8
_cell_length_a 23.8479(19)
_cell_length_b 7.0953(5)
_cell_length_c 19.0101(14)
_cell_measurement_reflns_used 5909
_cell_measurement_temperature 293(2)
_cell_measurement_theta_max 32.410
_cell_measurement_theta_min 3.062
_cell_volume 2586.6(4)
_computing_cell_refinement 'Bruker SMART'
_computing_data_collection 'Bruker SMART'
_computing_data_reduction 'Bruker SAINT'
_computing_molecular_graphics 'Bruker SHELXTL'
_computing_publication_material 'Bruker SHELXTL'
_computing_structure_refinement 'SHELXL-97 (Sheldrick, 1997)'
_computing_structure_solution 'SHELXS-97 (Sheldrick, 1990)'
_diffrn_ambient_temperature 293(2)
_diffrn_measured_fraction_theta_full 0.996
_diffrn_measured_fraction_theta_max 0.996
_diffrn_measurement_device_type 'X8APEXII CCD area detector'
_diffrn_measurement_method 'phi and omega scans'
_diffrn_radiation_monochromator graphite
_diffrn_radiation_source 'fine-focus sealed tube'
_diffrn_radiation_type MoK\a
_diffrn_radiation_wavelength 0.71073
_diffrn_reflns_av_R_equivalents 0.0215
_diffrn_reflns_av_sigmaI/netI 0.0170
_diffrn_reflns_limit_h_max 32
_diffrn_reflns_limit_h_min -34
_diffrn_reflns_limit_k_max 9
_diffrn_reflns_limit_k_min -10
_diffrn_reflns_limit_l_max 26
_diffrn_reflns_limit_l_min -27
_diffrn_reflns_number 15067
_diffrn_reflns_theta_full 30.52
_diffrn_reflns_theta_max 30.52
_diffrn_reflns_theta_min 1.33
_exptl_absorpt_coefficient_mu 10.400
_exptl_absorpt_correction_T_max 0.348
_exptl_absorpt_correction_T_min 0.300
_exptl_absorpt_correction_type empirical
_exptl_absorpt_process_details sadabs
_exptl_crystal_colour orange
_exptl_crystal_density_diffrn 2.430
_exptl_crystal_density_method 'not measured'
_exptl_crystal_description parallelepiped
_exptl_crystal_F_000 1748
_exptl_crystal_size_max 0.22
_exptl_crystal_size_mid 0.10
_exptl_crystal_size_min 0.10
_refine_diff_density_max 2.425
_refine_diff_density_min -1.602
_refine_diff_density_rms 0.166
_refine_ls_extinction_method none
_refine_ls_goodness_of_fit_ref 1.185
_refine_ls_hydrogen_treatment riding
_refine_ls_matrix_type full
_refine_ls_number_parameters 149
_refine_ls_number_reflns 4230
_refine_ls_number_restraints 0
_refine_ls_restrained_S_all 1.185
_refine_ls_R_factor_all 0.0286
_refine_ls_R_factor_gt 0.0271
_refine_ls_shift/su_max 0.001
_refine_ls_shift/su_mean 0.000
_refine_ls_structure_factor_coef Fsqd
_refine_ls_weighting_details 'calc w=1/[\s^2^(Fo^2^)+(0.0347P)^2^+23.2654P] where P=(Fo^2^+2Fc^2^)/3'
_refine_ls_weighting_scheme calc
_refine_ls_wR_factor_gt 0.0844
_refine_ls_wR_factor_ref 0.0851
_reflns_number_gt 4020
_reflns_number_total 4230
_reflns_threshold_expression >2sigma(I)
_cod_data_source_file b802112k.txt
_cod_data_source_block 3
_cod_original_cell_volume 2586.6(3)
_cod_original_sg_symbol_H-M C2/m
_cod_original_formula_sum 'C4 H7.50 Cl5 N3 O0.75 Re'
_cod_database_code 7004031

loop_
_symmetry_equiv_pos_as_xyz
'x, y, z'
'-x, y, -z'
'x+1/2, y+1/2, z'
'-x+1/2, y+1/2, -z'
'-x, -y, -z'
'x, -y, z'
'-x+1/2, -y+1/2, -z'
'x+1/2, -y+1/2, z'

loop_
_atom_site_label
_atom_site_type_symbol
_atom_site_fract_x
_atom_site_fract_y
_atom_site_fract_z
_atom_site_U_iso_or_equiv
_atom_site_adp_type
_atom_site_occupancy
_atom_site_symmetry_multiplicity
_atom_site_calc_flag
_atom_site_refinement_flags
_atom_site_disorder_assembly
_atom_site_disorder_group
Re1 Re 0.815563(12) 0.5000 0.405219(14) 0.02367(7) Uani 1 2 d S . .
Cl1 Cl 0.83638(10) 0.5000 0.54231(11) 0.0398(4) Uani 1 2 d S . .
Cl2 Cl 0.72966(6) 0.26412(18) 0.35570(8) 0.0364(2) Uani 1 1 d . . .
Cl3 Cl 0.89799(7) 0.7331(2) 0.44609(8) 0.0390(3) Uani 1 1 d . . .
N1 N 0.7923(3) 0.5000 0.2772(3) 0.0263(10) Uani 1 2 d S . .
N2 N 0.7618(4) 0.5000 0.1108(4) 0.0484(17) Uani 1 2 d S . .
C1 C 0.7261(4) 0.5000 0.2046(4) 0.0344(14) Uani 1 2 d S . .
H1 H 0.6894 0.5000 0.2090 0.041 Uiso 1 2 calc SR . .
C2 C 0.7127(5) 0.5000 0.1225(5) 0.0458(19) Uani 1 2 d S . .
H2 H 0.6665 0.5000 0.0733 0.055 Uiso 1 2 calc SR . .
C3 C 0.8443(4) 0.5000 0.2678(5) 0.0325(13) Uani 1 2 d S . .
H3 H 0.8906 0.5000 0.3171 0.039 Uiso 1 2 calc SR . .
C4 C 0.8288(5) 0.5000 0.1849(5) 0.0421(17) Uani 1 2 d S . .
H4 H 0.8652 0.5000 0.1797 0.050 Uiso 1 2 calc SR . .
Re2 Re 0.955994(12) 1.0000 0.204393(16) 0.02693(7) Uani 1 2 d S . .
Cl4 Cl 1.06373(10) 1.0000 0.22740(14) 0.0451(4) Uani 1 2 d S . .
Cl5 Cl 0.99396(7) 1.23217(19) 0.31085(8) 0.0407(3) Uani 1 1 d . . .
Cl6 Cl 0.91307(7) 0.76471(19) 0.09690(8) 0.0402(3) Uani 1 1 d . . .
N3 N 0.8567(3) 1.0000 0.1827(4) 0.0284(11) Uani 1 2 d S . .
N4 N 0.7273(4) 1.0000 0.1542(5) 0.0474(17) Uani 1 2 d S . .
C5 C 0.8521(4) 1.0000 0.2504(5) 0.0337(14) Uani 1 2 d S . .
H5 H 0.8925 1.0000 0.3076 0.040 Uiso 1 2 calc SR . .
C6 C 0.7874(5) 1.0000 0.2348(6) 0.0462(19) Uani 1 2 d S . .
H6 H 0.7857 1.0000 0.2824 0.055 Uiso 1 2 calc SR . .
C7 C 0.7964(4) 1.0000 0.1017(4) 0.0340(14) Uani 1 2 d S . .
H7 H 0.7975 1.0000 0.0535 0.041 Uiso 1 2 calc SR . .
C8 C 0.7330(4) 1.0000 0.0889(5) 0.0414(17) Uani 1 2 d S . .
H8 H 0.6924 1.0000 0.0318 0.050 Uiso 1 2 calc SR . .
N5 N 0.8421(4) 1.0000 0.5448(4) 0.0415(14) Uani 1 2 d S . .
N6 N 1.0669(4) 1.5000 0.2354(5) 0.0503(17) Uani 1 2 d S . .
O1W O 1.0901(7) 1.5000 0.1107(10) 0.137(5) Uiso 1 2 d S . .
O2W O 1.0000 1.0000 0.0000 0.171(9) Uiso 1 4 d S . .

loop_
_atom_site_aniso_label
_atom_site_aniso_U_11
_atom_site_aniso_U_22
_atom_site_aniso_U_33
_atom_site_aniso_U_23
_atom_site_aniso_U_13
_atom_site_aniso_U_12
Re1 0.02617(12) 0.02489(12) 0.02173(11) 0.000 0.01520(10) 0.000
Cl1 0.0485(10) 0.0493(10) 0.0271(7) 0.000 0.0254(7) 0.000
Cl2 0.0356(5) 0.0310(5) 0.0429(6) 0.0001(5) 0.0235(5) -0.0065(4)
Cl3 0.0378(6) 0.0414(6) 0.0382(6) -0.0093(5) 0.0228(5) -0.0142(5)
N1 0.032(3) 0.026(2) 0.024(2) 0.000 0.018(2) 0.000
N2 0.059(4) 0.059(5) 0.026(3) 0.000 0.025(3) 0.000
C1 0.032(3) 0.041(4) 0.024(3) 0.000 0.013(3) 0.000
C2 0.050(5) 0.055(5) 0.020(3) 0.000 0.014(3) 0.000
C3 0.036(3) 0.036(3) 0.032(3) 0.000 0.023(3) 0.000
C4 0.056(5) 0.041(4) 0.040(4) 0.000 0.034(4) 0.000
Re2 0.02428(12) 0.02728(13) 0.02293(12) 0.000 0.01060(10) 0.000
Cl4 0.0302(8) 0.0539(11) 0.0499(11) 0.000 0.0231(8) 0.000
Cl5 0.0400(6) 0.0388(6) 0.0330(5) -0.0123(5) 0.0161(5) -0.0069(5)
Cl6 0.0430(6) 0.0368(6) 0.0344(6) -0.0099(5) 0.0196(5) -0.0025(5)
N3 0.030(3) 0.028(3) 0.025(2) 0.000 0.015(2) 0.000
N4 0.040(3) 0.050(4) 0.063(5) 0.000 0.036(4) 0.000
C5 0.038(3) 0.035(3) 0.027(3) 0.000 0.019(3) 0.000
C6 0.065(5) 0.044(4) 0.055(5) 0.000 0.050(5) 0.000
C7 0.029(3) 0.038(4) 0.026(3) 0.000 0.011(3) 0.000
C8 0.029(3) 0.048(4) 0.036(4) 0.000 0.013(3) 0.000
N5 0.050(4) 0.039(3) 0.035(3) 0.000 0.025(3) 0.000
N6 0.049(4) 0.051(4) 0.050(4) 0.000 0.029(4) 0.000

loop_
_atom_type_symbol
_atom_type_description
_atom_type_scat_dispersion_real
_atom_type_scat_dispersion_imag
_atom_type_scat_source
C C 0.0033 0.0016 'International Tables Vol C Tables 4.2.6.8 and 6.1.1.4'
H H 0.0000 0.0000 'International Tables Vol C Tables 4.2.6.8 and 6.1.1.4'
N N 0.0061 0.0033 'International Tables Vol C Tables 4.2.6.8 and 6.1.1.4'
O O 0.0106 0.0060 'International Tables Vol C Tables 4.2.6.8 and 6.1.1.4'
Cl Cl 0.1484 0.1585 'International Tables Vol C Tables 4.2.6.8 and 6.1.1.4'
Re Re -1.0185 7.2310 'International Tables Vol C Tables 4.2.6.8 and 6.1.1.4'

loop_
_geom_angle_atom_site_label_1
_geom_angle_atom_site_label_2
_geom_angle_atom_site_label_3
_geom_angle
_geom_angle_site_symmetry_1
_geom_angle_site_symmetry_3
_geom_angle_publ_flag
N1 Re1 Cl3 88.63(11) . . ?
N1 Re1 Cl3 88.63(11) . 6_565 ?
Cl3 Re1 Cl3 90.90(7) . 6_565 ?
N1 Re1 Cl1 177.83(15) . . ?
Cl3 Re1 Cl1 92.89(5) . . ?
Cl3 Re1 Cl1 92.89(5) 6_565 . ?
N1 Re1 Cl2 88.28(11) . . ?
Cl3 Re1 Cl2 176.89(4) . . ?
Cl3 Re1 Cl2 89.41(5) 6_565 . ?
Cl1 Re1 Cl2 90.19(5) . . ?
N1 Re1 Cl2 88.28(11) . 6_565 ?
Cl3 Re1 Cl2 89.41(5) . 6_565 ?
Cl3 Re1 Cl2 176.89(4) 6_565 6_565 ?
Cl1 Re1 Cl2 90.19(5) . 6_565 ?
Cl2 Re1 Cl2 90.11(6) . 6_565 ?
C1 N1 C3 118.2(6) . . ?
C1 N1 Re1 121.2(5) . . ?
C3 N1 Re1 120.6(4) . . ?
C2 N2 C4 116.1(7) . . ?
N1 C1 C2 119.9(7) . . ?
N1 C1 H1 120.1 . . ?
C2 C1 H1 120.1 . . ?
N2 C2 C1 123.6(8) . . ?
N2 C2 H2 118.2 . . ?
C1 C2 H2 118.2 . . ?
N1 C3 C4 120.2(7) . . ?
N1 C3 H3 119.9 . . ?
C4 C3 H3 119.9 . . ?
N2 C4 C3 122.0(8) . . ?
N2 C4 H4 119.0 . . ?
C3 C4 H4 119.0 . . ?
N3 Re2 Cl5 88.94(11) . . ?
N3 Re2 Cl5 88.94(11) . 6_575 ?
Cl5 Re2 Cl5 89.76(7) . 6_575 ?
N3 Re2 Cl4 179.80(15) . . ?
Cl5 Re2 Cl4 91.21(5) . . ?
Cl5 Re2 Cl4 91.21(5) 6_575 . ?
N3 Re2 Cl6 88.43(11) . . ?
Cl5 Re2 Cl6 177.34(5) . . ?
Cl5 Re2 Cl6 89.80(5) 6_575 . ?
Cl4 Re2 Cl6 91.43(5) . . ?
N3 Re2 Cl6 88.43(11) . 6_575 ?
Cl5 Re2 Cl6 89.80(5) . 6_575 ?
Cl5 Re2 Cl6 177.34(5) 6_575 6_575 ?
Cl4 Re2 Cl6 91.43(5) . 6_575 ?
Cl6 Re2 Cl6 90.52(7) . 6_575 ?
C7 N3 C5 117.1(6) . . ?
C7 N3 Re2 121.6(5) . . ?
C5 N3 Re2 121.3(5) . . ?
C8 N4 C6 115.8(7) . . ?
N3 C5 C6 120.3(7) . . ?
N3 C5 H5 119.9 . . ?
C6 C5 H5 119.9 . . ?
N4 C6 C5 122.8(7) . . ?
N4 C6 H6 118.6 . . ?
C5 C6 H6 118.6 . . ?
N3 C7 C8 120.9(7) . . ?
N3 C7 H7 119.5 . . ?
C8 C7 H7 119.5 . . ?
N4 C8 C7 123.1(7) . . ?
N4 C8 H8 118.5 . . ?
C7 C8 H8 118.5 . . ?

loop_
_geom_bond_atom_site_label_1
_geom_bond_atom_site_label_2
_geom_bond_distance
_geom_bond_site_symmetry_2
_geom_bond_publ_flag
Re1 N1 2.150(5) . ?
Re1 Cl3 2.3212(12) . ?
Re1 Cl3 2.3212(12) 6_565 ?
Re1 Cl1 2.3453(16) . ?
Re1 Cl2 2.3645(12) . ?
Re1 Cl2 2.3645(12) 6_565 ?
N1 C1 1.344(9) . ?
N1 C3 1.354(8) . ?
N2 C2 1.315(12) . ?
N2 C4 1.363(11) . ?
C1 C2 1.393(10) . ?
C1 H1 0.9300 . ?
C2 H2 0.9300 . ?
C3 C4 1.390(10) . ?
C3 H3 0.9300 . ?
C4 H4 0.9300 . ?
Re2 N3 2.150(6) . ?
Re2 Cl5 2.3347(12) . ?
Re2 Cl5 2.3347(12) 6_575 ?
Re2 Cl4 2.3359(18) . ?
Re2 Cl6 2.3503(12) . ?
Re2 Cl6 2.3503(12) 6_575 ?
N3 C7 1.343(8) . ?
N3 C5 1.354(8) . ?
N4 C8 1.327(11) . ?
N4 C6 1.338(12) . ?
C5 C6 1.388(11) . ?
C5 H5 0.9300 . ?
C6 H6 0.9300 . ?
C7 C8 1.382(10) . ?
C7 H7 0.9300 . ?
C8 H8 0.9300 . ?
